data_7050142
loop_
_publ_author_name
'Chisholm, Malcolm H.'
'Delbridge, Ewan E.'
'Gallucci, Judith C.'

_publ_section_title
;
 Modeling the catalyst resting state in aryl tin(iv) polymerizations of
 lactide and estimating the relative rates of transamidation,
 transesterification and chain transferElectronic supplementary
 information (ESI) available: kinetic data of reactions C and E in
 Scheme 2. See http://www.rsc.org/suppdata/nj/b3/b306700a/
;
_journal_issue 1
_journal_name_full 'New Journal of Chemistry'
_journal_page_first 145
_journal_paper_doi 10.1039/b306700a
_journal_volume 28
_journal_year 2004
_chemical_formula_sum 'C24 H34 N2 O4 Sn'
_chemical_formula_weight 533.22
_chemical_name_systematic
;
?
;
_space_group_IT_number 14
_symmetry_cell_setting monoclinic
_symmetry_space_group_name_Hall '-P 2ybc'
_symmetry_space_group_name_H-M 'P 1 21/c 1'
_atom_sites_solution_hydrogens geom
_atom_sites_solution_primary heavy
_atom_sites_solution_secondary difmap
_audit_creation_method SHELXL-93
_cell_angle_alpha 90.00
_cell_angle_beta 98.947(4)
_cell_angle_gamma 90.00
_cell_formula_units_Z 4
_cell_length_a 11.554(1)
_cell_length_b 11.075(1)
_cell_length_c 19.704(2)
_cell_measurement_temperature 200(2)
_cell_volume 2490.7(4)
_computing_cell_refinement 'DENZO (Otwinowski & Minor, 1997)'
_computing_data_collection 'COLLECT (Nonius, 1999)'
_computing_data_reduction 'DENZO (Otwinowski & Minor, 1997)'
_computing_structure_refinement 'SHELXL-93 (Sheldrick, 1993)'
_computing_structure_solution 'SHELXS-86 (Sheldrick, 1990)'
_diffrn_ambient_temperature 200(2)
_diffrn_measurement_device 'Nonius Kappa CCD'
_diffrn_measurement_method 'phi and omega scans'
_diffrn_radiation_monochromator graphite
_diffrn_radiation_source 'fine-focus sealed tube'
_diffrn_radiation_type MoK\a
_diffrn_radiation_wavelength 0.71073
_diffrn_reflns_av_R_equivalents 0.030
_diffrn_reflns_limit_h_max 15
_diffrn_reflns_limit_h_min -14
_diffrn_reflns_limit_k_max 14
_diffrn_reflns_limit_k_min -14
_diffrn_reflns_limit_l_max 25
_diffrn_reflns_limit_l_min -25
_diffrn_reflns_number 44002
_diffrn_reflns_theta_max 27.48
_diffrn_reflns_theta_min 2.12
_exptl_absorpt_coefficient_mu 1.056
_exptl_crystal_colour colorless
_exptl_crystal_density_diffrn 1.422
_exptl_crystal_description chunk
_exptl_crystal_F_000 1096
_exptl_crystal_size_max 0.31
_exptl_crystal_size_mid 0.23
_exptl_crystal_size_min 0.15
_refine_diff_density_max 0.706
_refine_diff_density_min -0.911
_refine_ls_extinction_method none
_refine_ls_goodness_of_fit_all 1.036
_refine_ls_goodness_of_fit_obs 1.087
_refine_ls_hydrogen_treatment noref
_refine_ls_matrix_type full
_refine_ls_number_parameters 280
_refine_ls_number_reflns 5704
_refine_ls_number_restraints 0
_refine_ls_restrained_S_all 1.036
_refine_ls_restrained_S_obs 1.087
_refine_ls_R_factor_all 0.0452
_refine_ls_R_factor_obs 0.0349
_refine_ls_shift/esd_max -0.047
_refine_ls_shift/esd_mean 0.001
_refine_ls_structure_factor_coef Fsqd
_refine_ls_weighting_details 'w=1/[\s^2^(Fo^2^)+(0.0503P)^2^+2.1099P] where P=(Fo^2^+2Fc^2^)/3'
_refine_ls_weighting_scheme calc
_refine_ls_wR_factor_all 0.0979
_refine_ls_wR_factor_obs 0.0926
_reflns_number_observed 4678
_reflns_number_total 5704
_reflns_observed_criterion >2sigma(I)
_cod_data_source_file b306700a.txt
_cod_data_source_block Chisholm1111
_cod_depositor_comments
;
The following automatic conversions were performed:

'_refine_ls_weighting_scheme' value 'calc
w=1/[\s^2^(Fo^2^)+(0.0503P)^2^+2.1099P] where P=(Fo^2^+2Fc^2^)/3' was
changed to 'calc'. New tag '_refine_ls_weighting_details' was
created. The value of the new tag was set to
'w=1/[\s^2^(Fo^2^)+(0.0503P)^2^+2.1099P] where P=(Fo^2^+2Fc^2^)/3'.

Automatic conversion script
Id: cif_fix_values 3143 2015-03-26 13:38:13Z robertas 
;
_cod_original_cell_volume 2490.8(4)
_cod_original_sg_symbol_H-M 'P 2(1)/c'
_cod_database_code 7050142

loop_
_symmetry_equiv_pos_as_xyz
'x, y, z'
'-x, y+1/2, -z+1/2'
'-x, -y, -z'
'x, -y-1/2, z-1/2'

loop_
_atom_site_aniso_label
_atom_site_aniso_U_11
_atom_site_aniso_U_22
_atom_site_aniso_U_33
_atom_site_aniso_U_23
_atom_site_aniso_U_13
_atom_site_aniso_U_12
Sn 0.03571(12) 0.04823(13) 0.04384(13) -0.00144(9) -0.00321(8) 0.00496(8)
O1 0.0481(11) 0.0442(11) 0.0493(12) 0.0010(9) 0.0037(9) -0.0007(9)
O2 0.0526(11) 0.0446(11) 0.0472(11) 0.0001(9) 0.0049(9) 0.0000(9)
O3 0.0382(10) 0.0435(11) 0.0514(11) 0.0010(9) -0.0036(8) 0.0021(8)
O4 0.0477(11) 0.0535(13) 0.0664(14) -0.0103(11) -0.0105(10) 0.0007(10)
N1 0.057(2) 0.068(2) 0.050(2) -0.0067(13) 0.0080(13) 0.0022(13)
N2 0.0449(13) 0.0468(14) 0.059(2) 0.0058(12) 0.0029(11) 0.0070(11)
C1 0.0370(14) 0.047(2) 0.049(2) 0.0023(13) 0.0005(12) 0.0070(12)
C2 0.0422(15) 0.045(2) 0.051(2) -0.0053(13) 0.0025(12) -0.0011(12)
C3 0.065(2) 0.043(2) 0.080(2) -0.001(2) 0.017(2) 0.004(2)
C4 0.049(2) 0.087(3) 0.056(2) -0.004(2) -0.0016(15) -0.012(2)
C5 0.118(4) 0.093(3) 0.070(3) -0.018(2) 0.032(3) -0.015(3)
C6 0.081(3) 0.085(3) 0.062(2) 0.010(2) 0.020(2) -0.010(2)
C7 0.0349(13) 0.044(2) 0.053(2) -0.0015(13) 0.0086(12) 0.0071(11)
C8 0.0412(15) 0.044(2) 0.069(2) -0.0075(15) 0.0024(14) 0.0018(13)
C9 0.047(2) 0.058(2) 0.100(3) -0.003(2) 0.016(2) -0.006(2)
C10 0.066(2) 0.049(2) 0.093(3) -0.021(2) 0.011(2) 0.001(2)
C11 0.057(2) 0.065(2) 0.054(2) -0.003(2) -0.0073(15) 0.008(2)
C12 0.074(2) 0.056(2) 0.093(3) 0.017(2) 0.002(2) 0.008(2)
C13 0.0403(15) 0.059(2) 0.041(2) 0.0016(14) -0.0022(12) 0.0045(13)
C14 0.057(2) 0.058(2) 0.057(2) -0.004(2) 0.0075(15) 0.006(2)
C15 0.065(2) 0.072(2) 0.069(2) -0.011(2) 0.018(2) 0.009(2)
C16 0.078(3) 0.092(3) 0.059(2) 0.004(2) 0.016(2) 0.010(2)
C17 0.083(3) 0.094(3) 0.067(2) 0.024(2) 0.015(2) 0.012(2)
C18 0.067(2) 0.081(2) 0.058(2) 0.009(2) 0.003(2) 0.010(2)
C19 0.044(2) 0.083(2) 0.048(2) 0.002(2) -0.0032(13) 0.014(2)

loop_
_atom_site_label
_atom_site_type_symbol
_atom_site_fract_x
_atom_site_fract_y
_atom_site_fract_z
_atom_site_U_iso_or_equiv
_atom_site_thermal_displace_type
_atom_site_occupancy
_atom_site_calc_flag
_atom_site_refinement_flags
_atom_site_disorder_group
Sn Sn 0.21156(2) 0.20906(2) 0.155213(10) 0.04359(9) Uani 1 d . .
O1 O 0.1386(2) 0.2101(2) 0.25557(11) 0.0476(5) Uani 1 d . .
O2 O 0.2637(2) 0.3682(2) 0.20202(11) 0.0484(5) Uani 1 d . .
O3 O 0.3583(2) 0.1262(2) 0.22978(10) 0.0455(5) Uani 1 d . .
O4 O 0.1815(2) 0.0289(2) 0.15269(12) 0.0579(6) Uani 1 d . .
N1 N 0.1353(3) 0.2999(3) 0.35583(15) 0.0584(7) Uani 1 d . .
N2 N 0.4167(2) -0.0319(2) 0.29495(14) 0.0509(6) Uani 1 d . .
C1 C 0.1679(3) 0.2984(3) 0.2938(2) 0.0449(7) Uani 1 d . .
C2 C 0.2425(3) 0.3997(3) 0.2674(2) 0.0467(7) Uani 1 d . .
C3 C 0.1760(3) 0.5197(3) 0.2614(2) 0.0620(9) Uani 1 d . .
H3A H 0.1636(21) 0.5463(12) 0.3072(3) 0.093 Uiso 1 calc R .
H3B H 0.1001(10) 0.5091(7) 0.2321(11) 0.093 Uiso 1 calc R .
H3C H 0.2218(11) 0.5807(7) 0.2412(13) 0.093 Uiso 1 calc R .
C4 C 0.3612(3) 0.4078(4) 0.3145(2) 0.0647(9) Uani 1 d . .
H4A H 0.3485(3) 0.4238(26) 0.3617(3) 0.097 Uiso 1 calc R .
H4B H 0.4075(10) 0.4734(17) 0.2989(9) 0.097 Uiso 1 calc R .
H4C H 0.4033(11) 0.3313(10) 0.3130(11) 0.097 Uiso 1 calc R .
C5 C 0.1538(5) 0.3913(5) 0.4086(2) 0.0915(14) Uani 1 d . .
H5A H 0.2022(27) 0.3581(11) 0.4497(7) 0.137 Uiso 1 calc R .
H5B H 0.0781(5) 0.4170(25) 0.4201(14) 0.137 Uiso 1 calc R .
H5C H 0.1937(30) 0.4608(15) 0.3919(7) 0.137 Uiso 1 calc R .
C6 C 0.0691(4) 0.1950(4) 0.3759(2) 0.0749(11) Uani 1 d . .
H6A H 0.0316(24) 0.2165(10) 0.4155(11) 0.112 Uiso 1 calc R .
H6B H 0.1228(6) 0.1272(10) 0.3881(16) 0.112 Uiso 1 calc R .
H6C H 0.0091(19) 0.1717(19) 0.3374(6) 0.112 Uiso 1 calc R .
C7 C 0.3438(2) 0.0174(3) 0.2443(2) 0.0437(6) Uani 1 d . .
C8 C 0.2399(3) -0.0508(3) 0.2014(2) 0.0522(7) Uani 1 d . .
C9 C 0.1527(3) -0.0954(3) 0.2472(2) 0.0681(10) Uani 1 d . .
H9A H 0.1275(20) -0.0272(6) 0.2731(12) 0.102 Uiso 1 calc R .
H9B H 0.1906(9) -0.1563(20) 0.2793(11) 0.102 Uiso 1 calc R .
H9C H 0.0844(12) -0.1311(24) 0.2185(3) 0.102 Uiso 1 calc R .
C10 C 0.2876(3) -0.1550(3) 0.1611(2) 0.0695(10) Uani 1 d . .
H10A H 0.3284(24) -0.2138(14) 0.1935(2) 0.104 Uiso 1 calc R .
H10B H 0.3422(21) -0.1224(5) 0.1324(12) 0.104 Uiso 1 calc R .
H10C H 0.2222(5) -0.1948(18) 0.1319(12) 0.104 Uiso 1 calc R .
C11 C 0.5114(3) 0.0402(3) 0.3324(2) 0.0606(8) Uani 1 d . .
H11A H 0.5867(3) 0.0012(13) 0.3298(12) 0.091 Uiso 1 calc R .
H11B H 0.5005(13) 0.0469(20) 0.3806(4) 0.091 Uiso 1 calc R .
H11C H 0.5105(15) 0.1210(9) 0.3121(9) 0.091 Uiso 1 calc R .
C12 C 0.4183(4) -0.1577(4) 0.3189(2) 0.0756(11) Uani 1 d . .
H12A H 0.4126(30) -0.1592(4) 0.3680(5) 0.113 Uiso 1 calc R .
H12B H 0.4916(14) -0.1963(10) 0.3113(16) 0.113 Uiso 1 calc R .
H12C H 0.3517(17) -0.2014(9) 0.2932(12) 0.113 Uiso 1 calc R .
C13 C 0.3279(3) 0.2289(3) 0.0808(2) 0.0479(7) Uani 1 d . .
C14 C 0.4125(3) 0.1435(3) 0.0703(2) 0.0577(8) Uani 1 d . .
H14 H 0.4191(3) 0.0712(3) 0.0965(2) 0.069 Uiso 1 calc R .
C15 C 0.4874(3) 0.1619(4) 0.0222(2) 0.0680(10) Uani 1 d . .
H15 H 0.5461(3) 0.1039(4) 0.0173(2) 0.082 Uiso 1 calc R .
C16 C 0.4767(4) 0.2627(4) -0.0177(2) 0.0760(11) Uani 1 d . .
H16 H 0.5265(4) 0.2737(4) -0.0512(2) 0.091 Uiso 1 calc R .
C17 C 0.3935(4) 0.3493(5) -0.0097(2) 0.0809(12) Uani 1 d . .
H17 H 0.3864(4) 0.4201(5) -0.0371(2) 0.097 Uiso 1 calc R .
C18 C 0.3208(4) 0.3308(4) 0.0391(2) 0.0691(10) Uani 1 d . .
H18 H 0.2636(4) 0.3904(4) 0.0443(2) 0.083 Uiso 1 calc R .
C19 C 0.0432(3) 0.2525(4) 0.0979(2) 0.0593(8) Uani 1 d . .
C20A C -0.0151(5) 0.1571(6) 0.0529(3) 0.048(2) Uiso 0.529(8) d P 1
H20A H 0.0216(5) 0.0804(6) 0.0527(3) 0.057 Uiso 0.529(8) calc PR 1
C21A C -0.1208(6) 0.1749(7) 0.0111(4) 0.061(2) Uiso 0.529(8) d P 1
H21A H -0.1574(6) 0.1144(7) -0.0191(4) 0.073 Uiso 0.529(8) calc PR 1
C23A C -0.1311(8) 0.3696(9) 0.0565(5) 0.082(3) Uiso 0.529(8) d P 1
H23A H -0.1702(8) 0.4441(9) 0.0603(5) 0.099 Uiso 0.529(8) calc PR 1
C24A C -0.0192(8) 0.3478(8) 0.1000(5) 0.076(2) Uiso 0.529(8) d P 1
H24A H 0.0097(8) 0.4086(8) 0.1322(5) 0.091 Uiso 0.529(8) calc PR 1
C20 C -0.0424(11) 0.1916(12) 0.0849(7) 0.098(4) Uiso 0.471(8) d P 2
H20 H -0.0356(11) 0.1129(12) 0.1043(7) 0.118 Uiso 0.471(8) calc PR 2
C21 C -0.1572(14) 0.2184(15) 0.0435(9) 0.124(5) Uiso 0.471(8) d P 2
H21 H -0.2177(14) 0.1599(15) 0.0412(9) 0.149 Uiso 0.471(8) calc PR 2
C23 C -0.0861(8) 0.4133(9) 0.0362(5) 0.072(2) Uiso 0.471(8) d P 2
H23 H -0.1062(8) 0.4932(9) 0.0213(5) 0.086 Uiso 0.471(8) calc PR 2
C24 C 0.0207(7) 0.3844(8) 0.0761(4) 0.062(2) Uiso 0.471(8) d P 2
H24 H 0.0781(7) 0.4448(8) 0.0894(4) 0.074 Uiso 0.471(8) calc PR 2
C22 C -0.1741(6) 0.2981(6) 0.0171(4) 0.112(2) Uiso 1 d . .
H22A H -0.2449(6) 0.3179(6) -0.0121(4) 0.134 Uiso 0.529(8) calc PR 1
H22 H -0.2401(6) 0.3049(6) -0.0180(4) 0.134 Uiso 0.471(8) calc PR 2

loop_
_atom_type_symbol
_atom_type_description
_atom_type_scat_dispersion_real
_atom_type_scat_dispersion_imag
_atom_type_scat_source
C C 0.0033 0.0016 'International Tables Vol C Tables 4.2.6.8 and 6.1.1.4'
H H 0.0000 0.0000 'International Tables Vol C Tables 4.2.6.8 and 6.1.1.4'
O O 0.0106 0.0060 'International Tables Vol C Tables 4.2.6.8 and 6.1.1.4'
Sn Sn -0.6537 1.4246 'International Tables Vol C Tables 4.2.6.8 and 6.1.1.4'
N N 0.0061 0.0033 'International Tables Vol C Tables 4.2.6.8 and 6.1.1.4'

loop_
_geom_angle_atom_site_label_1
_geom_angle_atom_site_label_2
_geom_angle_atom_site_label_3
_geom_angle
_geom_angle_site_symmetry_1
_geom_angle_site_symmetry_3
_geom_angle_publ_flag
O4 Sn O2 154.38(9) . . ?
O4 Sn C19 93.99(13) . . ?
O2 Sn C19 102.97(13) . . ?
O4 Sn C13 101.96(11) . . ?
O2 Sn C13 92.76(11) . . ?
C19 Sn C13 103.30(12) . . ?
O4 Sn O3 73.99(8) . . ?
O2 Sn O3 85.29(8) . . ?
C19 Sn O3 163.84(12) . . ?
C13 Sn O3 89.97(9) . . ?
O4 Sn O1 86.59(9) . . ?
O2 Sn O1 74.02(8) . . ?
C19 Sn O1 91.61(11) . . ?
C13 Sn O1 162.09(10) . . ?
O3 Sn O1 77.18(8) . . ?
C1 O1 Sn 115.3(2) . . ?
C2 O2 Sn 123.6(2) . . ?
C7 O3 Sn 115.1(2) . . ?
C8 O4 Sn 122.9(2) . . ?
C1 N1 C5 129.6(3) . . ?
C1 N1 C6 117.8(3) . . ?
C5 N1 C6 112.5(3) . . ?
C7 N2 C11 119.7(3) . . ?
C7 N2 C12 127.5(3) . . ?
C11 N2 C12 112.7(3) . . ?
O1 C1 N1 118.3(3) . . ?
O1 C1 C2 118.5(3) . . ?
N1 C1 C2 123.2(3) . . ?
O2 C2 C3 107.7(3) . . ?
O2 C2 C4 107.7(2) . . ?
C3 C2 C4 112.8(3) . . ?
O2 C2 C1 108.4(2) . . ?
C3 C2 C1 110.8(2) . . ?
C4 C2 C1 109.3(3) . . ?
C2 C3 H3A 109.5(2) . . ?
C2 C3 H3B 109.5(2) . . ?
H3A C3 H3B 109.5 . . ?
C2 C3 H3C 109.5(2) . . ?
H3A C3 H3C 109.5 . . ?
H3B C3 H3C 109.5 . . ?
C2 C4 H4A 109.5(2) . . ?
C2 C4 H4B 109.5(2) . . ?
H4A C4 H4B 109.5 . . ?
C2 C4 H4C 109.5(2) . . ?
H4A C4 H4C 109.5 . . ?
H4B C4 H4C 109.5 . . ?
N1 C5 H5A 109.5(2) . . ?
N1 C5 H5B 109.5(2) . . ?
H5A C5 H5B 109.5 . . ?
N1 C5 H5C 109.5(2) . . ?
H5A C5 H5C 109.5 . . ?
H5B C5 H5C 109.5 . . ?
N1 C6 H6A 109.5(2) . . ?
N1 C6 H6B 109.5(2) . . ?
H6A C6 H6B 109.5 . . ?
N1 C6 H6C 109.5(2) . . ?
H6A C6 H6C 109.5 . . ?
H6B C6 H6C 109.5 . . ?
O3 C7 N2 118.5(3) . . ?
O3 C7 C8 117.6(3) . . ?
N2 C7 C8 123.9(3) . . ?
O4 C8 C9 108.4(3) . . ?
O4 C8 C10 106.9(3) . . ?
C9 C8 C10 112.3(3) . . ?
O4 C8 C7 108.4(2) . . ?
C9 C8 C7 111.0(3) . . ?
C10 C8 C7 109.6(3) . . ?
C8 C9 H9A 109.5(2) . . ?
C8 C9 H9B 109.5(2) . . ?
H9A C9 H9B 109.5 . . ?
C8 C9 H9C 109.5(2) . . ?
H9A C9 H9C 109.5 . . ?
H9B C9 H9C 109.5 . . ?
C8 C10 H10A 109.5(2) . . ?
C8 C10 H10B 109.5(2) . . ?
H10A C10 H10B 109.5 . . ?
C8 C10 H10C 109.5(2) . . ?
H10A C10 H10C 109.5 . . ?
H10B C10 H10C 109.5 . . ?
N2 C11 H11A 109.5(2) . . ?
N2 C11 H11B 109.5(2) . . ?
H11A C11 H11B 109.5 . . ?
N2 C11 H11C 109.5(2) . . ?
H11A C11 H11C 109.5 . . ?
H11B C11 H11C 109.5 . . ?
N2 C12 H12A 109.5(2) . . ?
N2 C12 H12B 109.5(2) . . ?
H12A C12 H12B 109.5 . . ?
N2 C12 H12C 109.5(2) . . ?
H12A C12 H12C 109.5 . . ?
H12B C12 H12C 109.5 . . ?
C18 C13 C14 116.1(3) . . ?
C18 C13 Sn 120.0(3) . . ?
C14 C13 Sn 123.9(2) . . ?
C15 C14 C13 121.6(3) . . ?
C15 C14 H14 119.2(2) . . ?
C13 C14 H14 119.2(2) . . ?
C16 C15 C14 120.2(4) . . ?
C16 C15 H15 119.9(2) . . ?
C14 C15 H15 119.9(2) . . ?
C15 C16 C17 120.4(4) . . ?
C15 C16 H16 119.8(2) . . ?
C17 C16 H16 119.8(3) . . ?
C16 C17 C18 118.9(4) . . ?
C16 C17 H17 120.6(3) . . ?
C18 C17 H17 120.6(3) . . ?
C17 C18 C13 122.8(4) . . ?
C17 C18 H18 118.6(3) . . ?
C13 C18 H18 118.6(2) . . ?
C24A C19 C20A 113.7(5) . . ?
C20 C19 C24 112.3(7) . . ?
C20 C19 Sn 129.8(7) . . ?
C24A C19 Sn 129.5(5) . . ?
C20A C19 Sn 116.7(3) . . ?
C24 C19 Sn 117.5(4) . . ?
C21A C20A C19 122.5(6) . . ?
C21A C20A H20A 118.7(4) . . ?
C19 C20A H20A 118.7(3) . . ?
C20A C21A C22 114.7(7) . . ?
C20A C21A H21A 122.7(4) . . ?
C22 C21A H21A 122.7(4) . . ?
C22 C23A C24A 121.8(9) . . ?
C22 C23A H23A 119.1(6) . . ?
C24A C23A H23A 119.1(5) . . ?
C19 C24A C23A 124.7(8) . . ?
C19 C24A H24A 117.6(4) . . ?
C23A C24A H24A 117.6(5) . . ?
C19 C20 C21 130.5(12) . . ?
C19 C20 H20 114.7(6) . . ?
C21 C20 H20 114.7(8) . . ?
C22 C21 C20 122.5(16) . . ?
C22 C21 H21 118.8(11) . . ?
C20 C21 H21 118.8(8) . . ?
C24 C23 C22 114.5(8) . . ?
C24 C23 H23 122.8(5) . . ?
C22 C23 H23 122.8(4) . . ?
C23 C24 C19 118.3(7) . . ?
C23 C24 H24 120.9(5) . . ?
C19 C24 H24 120.9(3) . . ?
C23A C22 C21A 122.0(8) . . ?
C21 C22 C23 119.3(12) . . ?
C23A C22 H22A 119.0(6) . . ?
C21A C22 H22A 119.0(4) . . ?
C21 C22 H22 120.3(11) . . ?
C23 C22 H22 120.3(4) . . ?

loop_
_geom_bond_atom_site_label_1
_geom_bond_atom_site_label_2
_geom_bond_distance
_geom_bond_site_symmetry_2
_geom_bond_publ_flag
Sn O4 2.024(2) . ?
Sn O2 2.037(2) . ?
Sn C19 2.146(3) . ?
Sn C13 2.149(3) . ?
Sn O3 2.258(2) . ?
Sn O1 2.267(2) . ?
O1 C1 1.249(4) . ?
O2 C2 1.393(4) . ?
O3 C7 1.256(4) . ?
O4 C8 1.399(4) . ?
N1 C1 1.334(4) . ?
N1 C5 1.444(5) . ?
N1 C6 1.478(5) . ?
N2 C7 1.321(4) . ?
N2 C11 1.459(4) . ?
N2 C12 1.470(5) . ?
C1 C2 1.553(4) . ?
C2 C3 1.530(4) . ?
C2 C4 1.534(4) . ?
C3 H3A 0.98 . ?
C3 H3B 0.98 . ?
C3 H3C 0.98 . ?
C4 H4A 0.98 . ?
C4 H4B 0.98 . ?
C4 H4C 0.98 . ?
C5 H5A 0.98 . ?
C5 H5B 0.98 . ?
C5 H5C 0.98 . ?
C6 H6A 0.98 . ?
C6 H6B 0.98 . ?
C6 H6C 0.98 . ?
C7 C8 1.552(4) . ?
C8 C9 1.535(5) . ?
C8 C10 1.550(5) . ?
C9 H9A 0.98 . ?
C9 H9B 0.98 . ?
C9 H9C 0.98 . ?
C10 H10A 0.98 . ?
C10 H10B 0.98 . ?
C10 H10C 0.98 . ?
C11 H11A 0.98 . ?
C11 H11B 0.98 . ?
C11 H11C 0.98 . ?
C12 H12A 0.98 . ?
C12 H12B 0.98 . ?
C12 H12C 0.98 . ?
C13 C18 1.391(5) . ?
C13 C14 1.399(5) . ?
C14 C15 1.394(5) . ?
C14 H14 0.95 . ?
C15 C16 1.359(6) . ?
C15 H15 0.95 . ?
C16 C17 1.384(6) . ?
C16 H16 0.95 . ?
C17 C18 1.388(6) . ?
C17 H17 0.95 . ?
C18 H18 0.95 . ?
C19 C20 1.192(13) . ?
C19 C24A 1.283(9) . ?
C19 C20A 1.474(8) . ?
C19 C24 1.534(9) . ?
C20A C21A 1.376(9) . ?
C20A H20A 0.95 . ?
C21A C22 1.509(10) . ?
C21A H21A 0.95 . ?
C23A C22 1.164(10) . ?
C23A C24A 1.456(12) . ?
C23A H23A 0.95 . ?
C24A H24A 0.95 . ?
C20 C21 1.47(2) . ?
C20 H20 0.95 . ?
C21 C22 1.027(15) . ?
C21 H21 0.95 . ?
C23 C24 1.393(12) . ?
C23 C22 1.638(12) . ?
C23 H23 0.95 . ?
C24 H24 0.95 . ?
C22 H22A 0.95 . ?
C22 H22 0.95 . ?

loop_
_geom_torsion_atom_site_label_1
_geom_torsion_atom_site_label_2
_geom_torsion_atom_site_label_3
_geom_torsion_atom_site_label_4
_geom_torsion
_geom_torsion_site_symmetry_1
_geom_torsion_site_symmetry_2
_geom_torsion_site_symmetry_3
_geom_torsion_site_symmetry_4
_geom_torsion_publ_flag
O4 Sn O1 C1 158.8(2) . . . . ?
O2 Sn O1 C1 -4.2(2) . . . . ?
C19 Sn O1 C1 -107.3(2) . . . . ?
C13 Sn O1 C1 39.4(4) . . . . ?
O3 Sn O1 C1 84.5(2) . . . . ?
O4 Sn O2 C2 -38.0(3) . . . . ?
C19 Sn O2 C2 92.2(2) . . . . ?
C13 Sn O2 C2 -163.5(2) . . . . ?
O3 Sn O2 C2 -73.8(2) . . . . ?
O1 Sn O2 C2 4.2(2) . . . . ?
O4 Sn O3 C7 -11.9(2) . . . . ?
O2 Sn O3 C7 152.9(2) . . . . ?
C19 Sn O3 C7 31.2(5) . . . . ?
C13 Sn O3 C7 -114.3(2) . . . . ?
O1 Sn O3 C7 78.2(2) . . . . ?
O2 Sn O4 C8 -24.4(4) . . . . ?
C19 Sn O4 C8 -156.1(2) . . . . ?
C13 Sn O4 C8 99.4(2) . . . . ?
O3 Sn O4 C8 12.9(2) . . . . ?
O1 Sn O4 C8 -64.7(2) . . . . ?
Sn O1 C1 N1 -175.0(2) . . . . ?
Sn O1 C1 C2 3.8(3) . . . . ?
C5 N1 C1 O1 -177.8(4) . . . . ?
C6 N1 C1 O1 1.5(5) . . . . ?
C5 N1 C1 C2 3.5(6) . . . . ?
C6 N1 C1 C2 -177.2(3) . . . . ?
Sn O2 C2 C3 -123.6(2) . . . . ?
Sn O2 C2 C4 114.5(2) . . . . ?
Sn O2 C2 C1 -3.6(3) . . . . ?
O1 C1 C2 O2 -0.6(4) . . . . ?
N1 C1 C2 O2 178.1(3) . . . . ?
O1 C1 C2 C3 117.4(3) . . . . ?
N1 C1 C2 C3 -63.9(4) . . . . ?
O1 C1 C2 C4 -117.7(3) . . . . ?
N1 C1 C2 C4 61.0(4) . . . . ?
Sn O3 C7 N2 -170.0(2) . . . . ?
Sn O3 C7 C8 9.6(3) . . . . ?
C11 N2 C7 O3 -0.1(4) . . . . ?
C12 N2 C7 O3 -177.8(3) . . . . ?
C11 N2 C7 C8 -179.6(3) . . . . ?
C12 N2 C7 C8 2.6(5) . . . . ?
Sn O4 C8 C9 108.8(3) . . . . ?
Sn O4 C8 C10 -129.9(2) . . . . ?
Sn O4 C8 C7 -11.8(3) . . . . ?
O3 C7 C8 O4 0.1(4) . . . . ?
N2 C7 C8 O4 179.7(3) . . . . ?
O3 C7 C8 C9 -118.8(3) . . . . ?
N2 C7 C8 C9 60.8(4) . . . . ?
O3 C7 C8 C10 116.5(3) . . . . ?
N2 C7 C8 C10 -63.9(4) . . . . ?
O4 Sn C13 C18 144.2(3) . . . . ?
O2 Sn C13 C18 -56.9(3) . . . . ?
C19 Sn C13 C18 47.2(3) . . . . ?
O3 Sn C13 C18 -142.1(3) . . . . ?
O1 Sn C13 C18 -98.5(4) . . . . ?
O4 Sn C13 C14 -35.1(3) . . . . ?
O2 Sn C13 C14 123.8(3) . . . . ?
C19 Sn C13 C14 -132.2(3) . . . . ?
O3 Sn C13 C14 38.5(3) . . . . ?
O1 Sn C13 C14 82.2(4) . . . . ?
C18 C13 C14 C15 1.9(5) . . . . ?
Sn C13 C14 C15 -178.7(3) . . . . ?
C13 C14 C15 C16 -2.4(6) . . . . ?
C14 C15 C16 C17 1.7(7) . . . . ?
C15 C16 C17 C18 -0.6(7) . . . . ?
C16 C17 C18 C13 0.2(7) . . . . ?
C14 C13 C18 C17 -0.9(6) . . . . ?
Sn C13 C18 C17 179.8(3) . . . . ?
O4 Sn C19 C20 14.6(10) . . . . ?
O2 Sn C19 C20 -146.0(9) . . . . ?
C13 Sn C19 C20 117.9(9) . . . . ?
O3 Sn C19 C20 -26.6(11) . . . . ?
O1 Sn C19 C20 -72.1(10) . . . . ?
O4 Sn C19 C24A 150.8(7) . . . . ?
O2 Sn C19 C24A -9.8(7) . . . . ?
C13 Sn C19 C24A -105.9(6) . . . . ?
O3 Sn C19 C24A 109.6(7) . . . . ?
O1 Sn C19 C24A 64.1(7) . . . . ?
O4 Sn C19 C20A -24.2(4) . . . . ?
O2 Sn C19 C20A 175.1(3) . . . . ?
C13 Sn C19 C20A 79.1(4) . . . . ?
O3 Sn C19 C20A -65.4(6) . . . . ?
O1 Sn C19 C20A -110.9(3) . . . . ?
O4 Sn C19 C24 -173.1(4) . . . . ?
O2 Sn C19 C24 26.2(4) . . . . ?
C13 Sn C19 C24 -69.8(4) . . . . ?
O3 Sn C19 C24 145.7(5) . . . . ?
O1 Sn C19 C24 100.2(4) . . . . ?
C20 C19 C20A C21A 60.6(12) . . . . ?
C24A C19 C20A C21A 7.1(9) . . . . ?
C24 C19 C20A C21A -28.4(8) . . . . ?
Sn C19 C20A C21A -177.1(5) . . . . ?
C19 C20A C21A C22 -2.2(9) . . . . ?
C20 C19 C24A C23A -34.6(11) . . . . ?
C20A C19 C24A C23A -7.3(11) . . . . ?
C24 C19 C24A C23A 98.4(13) . . . . ?
Sn C19 C24A C23A 177.5(6) . . . . ?
C22 C23A C24A C19 2.2(15) . . . . ?
C24A C19 C20 C21 34.9(16) . . . . ?
C20A C19 C20 C21 -97.7(19) . . . . ?
C24 C19 C20 C21 10.0(18) . . . . ?
Sn C19 C20 C21 -177.4(11) . . . . ?
C19 C20 C21 C22 4.1(27) . . . . ?
C22 C23 C24 C19 -0.7(10) . . . . ?
C20 C19 C24 C23 -9.3(11) . . . . ?
C24A C19 C24 C23 -61.6(10) . . . . ?
C20A C19 C24 C23 28.7(9) . . . . ?
Sn C19 C24 C23 177.2(6) . . . . ?
C20 C21 C22 C23A -43.0(19) . . . . ?
C20 C21 C22 C21A 83.4(19) . . . . ?
C20 C21 C22 C23 -16.4(22) . . . . ?
C24A C23A C22 C21 39.8(16) . . . . ?
C24A C23A C22 C21A 3.7(14) . . . . ?
C24A C23A C22 C23 -88.4(14) . . . . ?
C20A C21A C22 C21 -71.4(17) . . . . ?
C20A C21A C22 C23A -3.5(12) . . . . ?
C20A C21A C22 C23 30.9(10) . . . . ?
C24 C23 C22 C21 14.5(16) . . . . ?
C24 C23 C22 C23A 76.1(13) . . . . ?
C24 C23 C22 C21A -29.5(11) . . . . ?
